data_9015592
loop_
_publ_author_name
'Atencio, D.'
'Roberts, A. C.'
'Cooper, M. A.'
'Menezes, L. A. D.'
'Coutinho, J. M. V.'
'Stirling, J. A. R.'
'Venance, K. E.'
'Ball, N. A.'
'Moffatt, E.'
'Chaves, M. L. S. C.'
'Brandao, P. R. G.'
'Romano, A. W.'

_publ_section_title
;
 Carlosbarbosaite, ideally (UO2)2Nb2O6(OH)2*2H2O, a new hydrated uranyl
 niobate mineral with tunnels from Jaguaracu, Minas Gerais, Brazil:
 description and crystal structure
;
_journal_name_full 'Mineralogical Magazine'
_journal_page_first 75
_journal_page_last 90
_journal_paper_doi 10.1180/minmag.2012.076.1.75
_journal_volume 76
_journal_year 2012
_chemical_compound_source 'Jaguaracu, Minas Gerais, Brazil'
_chemical_formula_sum 'Al0.1 Ca0.28 Ce0.02 Fe0.1 H6 Nb0.8 Nd0.02 O14 Si0.26 Ta0.52 Ti0.22 U1.44'
_chemical_name_mineral Carlosbarbosaite
_space_group_IT_number 63
_symmetry_space_group_name_Hall '-C 2c 2'
_symmetry_space_group_name_H-M 'C m c m'
_cell_angle_alpha 90
_cell_angle_beta 90
_cell_angle_gamma 90
_cell_formula_units_Z 4
_cell_length_a 14.150
_cell_length_b 10.395
_cell_length_c 7.529
_cell_volume 1107.435
_database_code_amcsd 0018664
_exptl_crystal_density_diffrn 4.704
_cod_original_formula_sum 'U1.44 (Nb.8 Ta.52 Si.26 Ti.22 Al.1 Fe.1) Ca.28 Nd.02 Ce.02 O14 H6'
_cod_database_code 9015592

loop_
_space_group_symop_operation_xyz
x,y,z
1/2+x,1/2+y,z
x,-y,1/2+z
1/2+x,1/2-y,1/2+z
-x,y,1/2-z
1/2-x,1/2+y,1/2-z
-x,y,z
1/2-x,1/2+y,z
x,-y,-z
1/2+x,1/2-y,-z
x,y,1/2-z
1/2+x,1/2+y,1/2-z
-x,-y,1/2+z
1/2-x,1/2-y,1/2+z
-x,-y,-z
1/2-x,1/2-y,-z

loop_
_atom_site_aniso_label
_atom_site_aniso_U_11
_atom_site_aniso_U_22
_atom_site_aniso_U_33
_atom_site_aniso_U_12
_atom_site_aniso_U_13
_atom_site_aniso_U_23
U 0.02790 0.05070 0.02440 -0.01150 0.00000 0.00000
Nb 0.01330 0.04430 0.02670 0.00000 0.00000 -0.00010
Ta 0.01330 0.04430 0.02670 0.00000 0.00000 -0.00010
Si 0.01330 0.04430 0.02670 0.00000 0.00000 -0.00010
Ti 0.01330 0.04430 0.02670 0.00000 0.00000 -0.00010
Al 0.01330 0.04430 0.02670 0.00000 0.00000 -0.00010
Fe 0.01330 0.04430 0.02670 0.00000 0.00000 -0.00010
Ca 0.05500 0.05100 0.06600 0.00000 0.00000 0.00000
Nd 0.05500 0.05100 0.06600 0.00000 0.00000 0.00000
Ce 0.05500 0.05100 0.06600 0.00000 0.00000 0.00000
O(1) 0.09700 0.06200 0.02300 -0.04700 0.00000 0.00000
O(2) 0.04800 0.05800 0.03500 0.00000 0.00000 0.00000
O(3) 0.02600 0.05200 0.02700 -0.01500 -0.00300 0.00800
O(4) 0.02200 0.04200 0.01500 -0.00100 0.00000 0.00000
O-H 0.02700 0.05100 0.02200 0.00000 0.00000 0.00300
Wat 0.12000 0.10000 0.07500 0.00000 0.00000 -0.00100

loop_
_atom_site_label
_atom_site_fract_x
_atom_site_fract_y
_atom_site_fract_z
_atom_site_occupancy
_atom_site_U_iso_or_equiv
_atom_site_type_symbol
_atom_site_attached_hydrogens
U 0.26634 0.27203 0.25000 0.72000 0.03430 U 0
Nb 0.38296 0.50000 0.00000 0.40000 0.02810 Nb 0
Ta 0.38296 0.50000 0.00000 0.26000 0.02810 Ta 0
Si 0.38296 0.50000 0.00000 0.13000 0.02810 Si 0
Ti 0.38296 0.50000 0.00000 0.11000 0.02810 Ti 0
Al 0.38296 0.50000 0.00000 0.05000 0.02810 Al 0
Fe 0.38296 0.50000 0.00000 0.05000 0.02810 Fe 0
Ca 0.50000 0.01270 0.25000 0.28000 0.05700 Ca 0
Nd 0.50000 0.01270 0.25000 0.02000 0.05700 Nd 0
Ce 0.50000 0.01270 0.25000 0.02000 0.05700 Ce 0
O(1) 0.36220 0.17090 0.25000 1.00000 0.06100 O 0
O(2) 0.16330 0.37800 0.25000 1.00000 0.04700 O 0
O(3) 0.30200 0.35710 -0.03980 1.00000 0.03500 O 0
O(4) 0.37580 0.44710 0.25000 1.00000 0.02600 O 0
O-H 0.50000 0.61060 0.05470 1.00000 0.03300 O 1
Wat 0.50000 0.12600 -0.02200 1.00000 0.09600 O 2

loop_
_cod_changelog_entry_id
_cod_changelog_entry_author
_cod_changelog_entry_date
_cod_changelog_entry_text
1
;cod-tools version 3.8.0
Id: cif_guess_AMCSD_atom_types 9574 2023-05-10 09:00:05Z saulius
;
2023-05-10T18:56:12+03:00
;Derived atom types and hydrogen counts
from atom names that follow the AMCSD naming convention
(Wat == water, O-H == hydroxyl).
;

loop_
_cod_related_entry_id
_cod_related_entry_database
_cod_related_entry_code
1 AMCSD 0018664
